data_1552644
loop_
_publ_author_name
'Miyata, Ryo'
'Sahlan, Muhamad'
'Ishikawa, Yoshinobu'
'Hashimoto, Hiroshi'
'Honda, Sari'
'Kumazawa, Shigenori'

_publ_section_title
;
 Propolis Components from Stingless Bees Collected on South Sulawesi,
 Indonesia, and Their Xanthine Oxidase Inhibitory Activity.
;
_journal_issue 2
_journal_name_full 'Journal of natural products'
_journal_page_first 205
_journal_page_last 210
_journal_paper_doi 10.1021/acs.jnatprod.8b00541
_journal_volume 82
_journal_year 2019
_chemical_absolute_configuration ad
_chemical_formula_moiety 'C22 H22 O7'
_chemical_formula_sum 'C22 H22 O7'
_chemical_formula_weight 398.39
_space_group_crystal_system monoclinic
_space_group_IT_number 4
_space_group_name_Hall 'P 2yb'
_space_group_name_H-M_alt 'P 1 21 1'
_atom_sites_solution_hydrogens geom
_atom_sites_solution_primary dual
_audit_creation_date 2017-12-15
_audit_creation_method
;
Olex2 1.2
(compiled 2017.08.10 svn.r3458 for OlexSys, GUI svn.r5381)
;
_cell_angle_alpha 90
_cell_angle_beta 106.3730(10)
_cell_angle_gamma 90
_cell_formula_units_Z 2
_cell_length_a 11.01570(10)
_cell_length_b 6.75950(10)
_cell_length_c 13.03660(10)
_cell_measurement_reflns_used 18609
_cell_measurement_temperature 100.2(5)
_cell_measurement_theta_max 75.9990
_cell_measurement_theta_min 3.5260
_cell_volume 931.348(18)
_computing_cell_refinement 'CrysAlisPro 1.171.39.38a (Rigaku OD, 2017)'
_computing_data_collection 'CrysAlisPro 1.171.39.38a (Rigaku OD, 2017)'
_computing_data_reduction 'CrysAlisPro 1.171.39.38a (Rigaku OD, 2017)'
_computing_molecular_graphics 'Olex2 (Dolomanov et al., 2009)'
_computing_publication_material 'Olex2 (Dolomanov et al., 2009)'
_computing_structure_refinement 'ShelXL (Sheldrick, 2015)'
_computing_structure_solution 'ShelXT (Sheldrick, 2015)'
_diffrn_ambient_environment N~2~
_diffrn_ambient_temperature 100.2(5)
_diffrn_detector 'Rigaku HyPix-6000 area detector'
_diffrn_detector_area_resol_mean 10.0
_diffrn_detector_type 'HPC area detector'
_diffrn_measured_fraction_theta_full 1.000
_diffrn_measured_fraction_theta_max 0.997
_diffrn_measurement_details
;
List of Runs (angles in degrees, time in seconds):

  # Type    Start    End  Width  t~exp~   \w     \q     \k     \f   Frames
--------------------------------------------------------------------------
  1  \w     20.00 120.00   0.50    0.26    --   42.55  38.00 -60.00  200
  2  \w     88.00 178.00   0.50    0.59    --  111.75  61.00   0.00  180
  3  \w     88.00 178.00   0.50    0.59    --  111.75  61.00  90.00  180
  4  \w     88.00 178.00   0.50    0.59    --  111.75  61.00  30.00  180
  5  \w     83.00 178.00   0.50    0.59    --  111.75  77.00  30.00  190
  6  \w     83.00 178.00   0.50    0.59    --  111.75  77.00 -60.00  190
  7  \w     90.00 178.00   0.50    0.59    --  111.75  45.00  90.00  176
  8  \w     90.00 178.00   0.50    0.59    --  111.75  45.00 -30.00  176
  9  \w     83.00 178.00   0.50    0.59    --  111.75  77.00-180.00  190
 10  \w     83.00 178.00   0.50    0.59    --  111.75  77.00 -30.00  190
 11  \w     92.00 178.00   0.50    0.59    --  111.75 125.00 120.00  172
 12  \w     83.00 178.00   0.50    0.59    --  111.75  77.00   0.00  190
 13  \w     88.00 178.00   0.50    0.59    --  111.75  61.00 -60.00  180
 14  \w     92.00 178.00   0.50    0.59    --  111.75 125.00-180.00  172
 15  \w     88.00 178.00   0.50    0.59    --  111.75  61.00 -30.00  180
 16  \w     83.00 178.00   0.50    0.59    --  111.75  77.00  60.00  190
 17  \w     90.00 178.00   0.50    0.59    --  111.75  45.00 -90.00  176
 18  \w     83.00 178.00   0.50    0.59    --  111.75  77.00-120.00  190
 19  \w     90.00 178.00   0.50    0.59    --  111.75  45.00-120.00  176
 20  \w     60.00 121.00   0.50    0.26    --   42.55 178.00  30.00  122
 21  \w     60.00 121.00   0.50    0.26    --   42.55 178.00  90.00  122
 22  \w     83.00 178.00   0.50    0.59    --  111.75  77.00 150.00  190
 23  \w     83.00 178.00   0.50    0.59    --  111.75  77.00 120.00  190
 24  \w     38.00 108.00   0.50    0.59    --  111.75 -94.00 120.00  140
 25  \w     38.00 108.00   0.50    0.59    --  111.75 -94.00 150.00  140
 26  \w     38.00 108.00   0.50    0.59    --  111.75 -94.00  90.00  140
 27  \w     38.00 108.00   0.50    0.59    --  111.75 -94.00  30.00  140
 28  \w     57.00 123.00   0.50    0.26    --   42.55-178.00 -90.00  132
 29  \w     57.00 123.00   0.50    0.26    --   42.55-178.00  60.00  132
 30  \w     38.00 121.00   0.50    0.59    --  111.75-125.00  60.00  166
 31  \w     38.00 108.00   0.50    0.59    --  111.75 -94.00 -60.00  140
 32  \w     38.00 141.00   0.50    0.59    --  111.75 -77.00-150.00  206
 33  \w     61.00 178.00   0.50    0.59    --  111.75  15.00-180.00  234
 34  \w     38.00 108.00   0.50    0.59    --  111.75 -94.00-180.00  140
 35  \w     20.00 120.00   0.50    0.26    --   42.55  38.00-150.00  200
 36  \w     21.00 116.00   0.50    0.26    --   42.55  57.00 -30.00  190
 37  \w     14.00 116.00   0.50    0.26    --   42.55  77.00-150.00  204
 38  \w    -64.00  32.00   0.50    0.26    --  -42.55  57.00 150.00  192
 39  \w    -95.00 -16.00   0.50    0.59    --  -90.25 125.00-150.00  158
 40  \w   -116.00 -20.00   0.50    0.26    --  -42.55 -57.00-120.00  192
 41  \w   -116.00 -14.00   0.50    0.26    --  -42.55 -77.00  30.00  204
 42  \w   -116.00 -14.00   0.50    0.26    --  -42.55 -77.00  60.00  204
 43  \w   -116.00 -20.00   0.50    0.26    --  -42.55 -57.00 120.00  192
 44  \w   -116.00 -14.00   0.50    0.26    --  -42.55 -77.00 120.00  204
 45  \w   -164.00 -66.00   0.50    0.59    --  -90.25 -66.00 -11.21  196
 46  \w   -116.00 -20.00   0.50    0.26    --  -42.55 -57.00-180.00  192
 47  \w   -164.00 -67.00   0.50    0.59    --  -90.25 -61.00  30.00  194
 48  \w   -164.00 -61.00   0.50    0.59    --  -90.25 -77.00  30.00  206
 49  \w   -164.00 -66.00   0.50    0.59    --  -90.25 -66.00 -31.51  196
 50  \w   -164.00 -68.00   0.50    0.59    --  -90.25 -59.00 -14.89  192
 51  \w   -163.00 -67.00   0.50    0.59    --  -90.25 -62.00 -64.28  192
 52  \w   -164.00 -62.00   0.50    0.59    --  -90.25 -74.00  52.42  204
 53  \w   -164.00 -64.00   0.50    0.59    --  -90.25 -69.00  23.74  200
 54  \w   -163.00 -69.00   0.50    0.59    --  -90.25 -54.00 -82.14  188
 55  \w   -164.00 -61.00   0.50    0.59    --  -90.25 -77.00   0.00  206
 56  \w   -164.00 -69.00   0.50    0.59    --  -90.25 -53.00  30.44  190
 57  \w   -164.00 -67.00   0.50    0.59    --  -90.25 -61.00  60.00  194
 58  \w   -164.00 -68.00   0.50    0.59    --  -90.25 -60.00  -3.63  192
 59  \w   -164.00 -61.00   0.50    0.59    --  -90.25 -77.00 -30.00  206
 60  \w   -165.00 -68.00   0.50    0.59    --  -90.25 -50.00 -54.64  194
 61  \w   -164.00 -61.00   0.50    0.59    --  -90.25 -77.00 -60.00  206
 62  \w   -164.00 -62.00   0.50    0.59    --  -90.25 -74.00-136.69  204
 63  \w   -164.00 -62.00   0.50    0.59    --  -90.25 -76.00-156.36  204
 64  \w   -164.00 -59.00   0.50    0.59    --  -90.25 -81.00 -93.32  210
 65  \w   -164.00 -61.00   0.50    0.59    --  -90.25 -77.00  90.00  206
 66  \w   -164.00 -61.00   0.50    0.59    --  -90.25 -77.00 150.00  206
 67  \w   -164.00 -61.00   0.50    0.59    --  -90.25 -77.00 113.79  206
 68  \w   -164.00 -61.00   0.50    0.59    --  -90.25 -77.00-180.00  206
;
_diffrn_measurement_device 'four-circle diffractometer'
_diffrn_measurement_device_type 'Rigaku XtaLAB Synergy-S'
_diffrn_measurement_method '\w scans'
_diffrn_orient_matrix_type 'CrysAlisPro convention (1999,Acta A55,543-557)'
_diffrn_orient_matrix_UB_11 -0.1253450000
_diffrn_orient_matrix_UB_12 0.0666281000
_diffrn_orient_matrix_UB_13 -0.0793442000
_diffrn_orient_matrix_UB_21 -0.0656202000
_diffrn_orient_matrix_UB_22 -0.0110494000
_diffrn_orient_matrix_UB_23 0.0897362000
_diffrn_orient_matrix_UB_31 0.0349809000
_diffrn_orient_matrix_UB_32 0.2176410000
_diffrn_orient_matrix_UB_33 0.0288493000
_diffrn_radiation_monochromator 'multi-layer mirror optics'
_diffrn_radiation_probe x-ray
_diffrn_radiation_type CuK\a
_diffrn_radiation_wavelength 1.54184
_diffrn_reflns_av_R_equivalents 0.0565
_diffrn_reflns_av_unetI/netI 0.0255
_diffrn_reflns_Laue_measured_fraction_full 1.000
_diffrn_reflns_Laue_measured_fraction_max 0.997
_diffrn_reflns_limit_h_max 13
_diffrn_reflns_limit_h_min -13
_diffrn_reflns_limit_k_max 8
_diffrn_reflns_limit_k_min -7
_diffrn_reflns_limit_l_max 16
_diffrn_reflns_limit_l_min -16
_diffrn_reflns_number 37659
_diffrn_reflns_point_group_measured_fraction_full 0.986
_diffrn_reflns_point_group_measured_fraction_max 0.971
_diffrn_reflns_theta_full 67.684
_diffrn_reflns_theta_max 76.620
_diffrn_reflns_theta_min 3.534
_diffrn_source 'microfocus sealed X-ray tube'
_diffrn_source_type PhotonJet-S
_exptl_absorpt_coefficient_mu 0.885
_exptl_absorpt_correction_T_max 1.00000
_exptl_absorpt_correction_T_min 0.47175
_exptl_absorpt_correction_type multi-scan
_exptl_absorpt_process_details
;
CrysAlisPro 1.171.39.38a (Rigaku Oxford Diffraction, 2017)
Empirical absorption correction using spherical harmonics,
 implemented in SCALE3 ABSPACK scaling algorithm.
;
_exptl_crystal_colour colourless
_exptl_crystal_colour_primary colourless
_exptl_crystal_density_diffrn 1.421
_exptl_crystal_description plate
_exptl_crystal_F_000 420
_exptl_crystal_size_max 0.343
_exptl_crystal_size_mid 0.077
_exptl_crystal_size_min 0.04
_refine_diff_density_max 0.162
_refine_diff_density_min -0.182
_refine_diff_density_rms 0.039
_refine_ls_abs_structure_details
;
 Flack x determined using 1679 quotients [(I+)-(I-)]/[(I+)+(I-)] on PLATON
 (Parsons, Flack and Wagner, Acta Cryst. B69 (2013) 249-259).
;
_refine_ls_abs_structure_Flack -0.09(5)
_refine_ls_extinction_method none
_refine_ls_goodness_of_fit_ref 1.081
_refine_ls_hydrogen_treatment constr
_refine_ls_matrix_type full
_refine_ls_number_parameters 264
_refine_ls_number_reflns 3800
_refine_ls_number_restraints 1
_refine_ls_restrained_S_all 1.081
_refine_ls_R_factor_all 0.0332
_refine_ls_R_factor_gt 0.0322
_refine_ls_shift/su_max 0.000
_refine_ls_shift/su_mean 0.000
_refine_ls_structure_factor_coef Fsqd
_refine_ls_weighting_details 'w=1/[\s^2^(Fo^2^)+(0.0515P)^2^+0.1459P] where P=(Fo^2^+2Fc^2^)/3'
_refine_ls_weighting_scheme calc
_refine_ls_wR_factor_gt 0.0849
_refine_ls_wR_factor_ref 0.0857
_reflns_Friedel_coverage 0.792
_reflns_Friedel_fraction_full 0.969
_reflns_Friedel_fraction_max 0.941
_reflns_number_gt 3683
_reflns_number_total 3800
_reflns_threshold_expression 'I > 2\s(I)'
_cod_data_source_file np8b00541_si_002.cif
_cod_data_source_block exp_1007
_cod_database_code 1552644
_shelx_shelxl_version_number 2016/6
_chemical_oxdiff_formula 'C22 H22 O7'
_chemical_oxdiff_usercomment 'ishikawa 1'
_shelx_space_group_comment
;
The symmetry employed for this shelxl refinement is uniquely defined
by the following loop, which should always be used as a source of
symmetry information in preference to the above space-group names.
They are only intended as comments.
;
_reflns_odcompleteness_completeness 99.95
_reflns_odcompleteness_iscentric 1
_reflns_odcompleteness_theta 74.33
_olex2_refinement_description
;
1. Fixed Uiso
 At 1.2 times of:
  All C(H) groups, All C(H,H) groups
 At 1.5 times of:
  All C(H,H,H) groups
2.a Ternary CH refined with riding coordinates:
 C18(H18), C17(H17), C8(H8)
2.b Secondary CH2 refined with riding coordinates:
 C20(H20A,H20B), C7(H7A,H7B), C9(H9A,H9B), C19(H19A,H19B), C10(H10A,H10B)
2.c Aromatic/amide H refined with riding coordinates:
 C16(H16), C6(H6), C12(H12)
2.d Idealised Me refined as rotating group:
 C22(H22A,H22B,H22C), C21(H21A,H21B,H21C)
;
_olex2_submission_original_sample_id 'ishikawa 1'
_olex2_submission_special_instructions 'No special instructions were received'
_oxdiff_exptl_absorpt_empirical_details
;
Empirical correction (ABSPACK) includes:
- Absorption correction using spherical harmonics
- Frame scaling
- B-factor correction
;
_oxdiff_exptl_absorpt_empirical_full_max 1.567
_oxdiff_exptl_absorpt_empirical_full_min 0.545

loop_
_space_group_symop_operation_xyz
'x, y, z'
'-x, y+1/2, -z'

loop_
_atom_site_label
_atom_site_type_symbol
_atom_site_fract_x
_atom_site_fract_y
_atom_site_fract_z
_atom_site_U_iso_or_equiv
_atom_site_adp_type
_atom_site_occupancy
_atom_site_site_symmetry_order
_atom_site_calc_flag
_atom_site_refinement_flags_posn
O6 O 0.62184(13) 0.3893(2) 0.57620(11) 0.0231(3) Uani 1 1 d .
O5 O 0.51948(14) 0.1845(3) 0.92384(12) 0.0286(4) Uani 1 1 d .
O2 O 0.96921(15) -0.0016(3) 0.57094(12) 0.0298(4) Uani 1 1 d .
O4 O 0.33233(13) 0.3590(3) 0.86569(12) 0.0288(4) Uani 1 1 d .
O1 O 0.75265(14) 0.0470(3) 0.50745(12) 0.0284(4) Uani 1 1 d .
O7 O 0.30416(13) 0.7169(3) 0.74139(12) 0.0302(4) Uani 1 1 d .
O3 O 0.92966(16) 1.0439(3) 0.91259(12) 0.0319(4) Uani 1 1 d .
C16 C 0.64638(18) 0.3994(3) 0.83922(15) 0.0215(4) Uani 1 1 d .
H16 H 0.721045 0.327593 0.863311 0.026 Uiso 1 1 calc R
C3 C 0.74744(18) 0.3425(3) 0.62041(15) 0.0201(4) Uani 1 1 d .
C11 C 0.63835(17) 0.5666(3) 0.77406(14) 0.0200(4) Uani 1 1 d .
C2 C 0.82153(18) 0.4659(3) 0.70132(14) 0.0189(4) Uani 1 1 d .
C15 C 0.53797(19) 0.3463(3) 0.86595(15) 0.0218(4) Uani 1 1 d .
C1 C 0.95337(18) 0.4346(3) 0.73886(15) 0.0205(4) Uani 1 1 d .
C5 C 0.93474(19) 0.1589(3) 0.62243(15) 0.0230(4) Uani 1 1 d .
C13 C 0.41754(18) 0.6197(3) 0.77013(15) 0.0223(4) Uani 1 1 d .
C14 C 0.42657(18) 0.4522(4) 0.83206(16) 0.0232(4) Uani 1 1 d .
C6 C 1.01015(18) 0.2774(3) 0.69886(16) 0.0229(4) Uani 1 1 d .
H6 H 1.096787 0.254807 0.723862 0.028 Uiso 1 1 calc R
C4 C 0.80563(19) 0.1883(3) 0.58348(15) 0.0219(4) Uani 1 1 d .
C12 C 0.52653(18) 0.6759(3) 0.74152(15) 0.0219(4) Uani 1 1 d .
H12 H 0.524059 0.788434 0.699958 0.026 Uiso 1 1 calc R
C18 C 0.84646(18) 0.7395(3) 0.83673(15) 0.0210(4) Uani 1 1 d .
H18 H 0.857335 0.657973 0.900853 0.025 Uiso 1 1 calc R
C17 C 0.75462(17) 0.6345(3) 0.74226(15) 0.0193(4) Uani 1 1 d .
H17 H 0.726636 0.731031 0.684314 0.023 Uiso 1 1 calc R
C8 C 0.97551(19) 0.7697(3) 0.81755(16) 0.0237(4) Uani 1 1 d .
H8 H 0.963761 0.830057 0.747073 0.028 Uiso 1 1 calc R
C20 C 0.40010(19) 0.2218(4) 0.94437(17) 0.0297(5) Uani 1 1 d .
H20A H 0.352629 0.099742 0.939886 0.036 Uiso 1 1 calc R
H20B H 0.413417 0.276788 1.015430 0.036 Uiso 1 1 calc R
C7 C 1.03867(18) 0.5713(4) 0.81977(16) 0.0252(4) Uani 1 1 d .
H7A H 1.055877 0.514139 0.890685 0.030 Uiso 1 1 calc R
H7B H 1.118540 0.587540 0.803130 0.030 Uiso 1 1 calc R
C22 C 0.2993(2) 0.8989(4) 0.68515(18) 0.0306(5) Uani 1 1 d .
H22A H 0.320891 0.875854 0.619787 0.046 Uiso 1 1 calc GR
H22B H 0.358277 0.990773 0.728649 0.046 Uiso 1 1 calc GR
H22C H 0.215363 0.952764 0.669155 0.046 Uiso 1 1 calc GR
C9 C 1.0334(2) 0.9216(4) 0.90350(18) 0.0300(5) Uani 1 1 d .
H9A H 1.073409 0.856832 0.970960 0.036 Uiso 1 1 calc R
H9B H 1.096357 1.000514 0.882970 0.036 Uiso 1 1 calc R
C19 C 0.8120(2) 0.9472(4) 0.86125(17) 0.0280(5) Uani 1 1 d .
H19A H 0.768220 1.015882 0.795963 0.034 Uiso 1 1 calc R
H19B H 0.757657 0.944352 0.908232 0.034 Uiso 1 1 calc R
C21 C 0.53345(19) 0.2321(4) 0.57197(19) 0.0305(5) Uani 1 1 d .
H21A H 0.543687 0.133408 0.522103 0.046 Uiso 1 1 calc GR
H21B H 0.448860 0.283603 0.549371 0.046 Uiso 1 1 calc GR
H21C H 0.548545 0.173849 0.641604 0.046 Uiso 1 1 calc GR
C10 C 0.8595(2) -0.0423(5) 0.48346(19) 0.0368(6) Uani 1 1 d .
H10A H 0.870128 0.012101 0.417704 0.044 Uiso 1 1 calc R
H10B H 0.846932 -0.184037 0.474490 0.044 Uiso 1 1 calc R

loop_
_atom_site_aniso_label
_atom_site_aniso_U_11
_atom_site_aniso_U_22
_atom_site_aniso_U_33
_atom_site_aniso_U_23
_atom_site_aniso_U_13
_atom_site_aniso_U_12
O6 0.0148(6) 0.0287(8) 0.0229(7) -0.0006(6) 0.0005(5) 0.0020(6)
O5 0.0241(7) 0.0306(9) 0.0335(8) 0.0088(7) 0.0123(6) 0.0021(6)
O2 0.0292(8) 0.0361(10) 0.0242(7) -0.0031(6) 0.0077(6) 0.0111(6)
O4 0.0189(7) 0.0383(9) 0.0302(7) 0.0071(7) 0.0083(6) -0.0004(6)
O1 0.0270(7) 0.0320(9) 0.0253(7) -0.0089(6) 0.0059(6) 0.0039(7)
O7 0.0174(7) 0.0405(10) 0.0325(8) 0.0096(7) 0.0068(6) 0.0087(7)
O3 0.0384(8) 0.0275(9) 0.0287(7) -0.0060(7) 0.0076(6) -0.0076(7)
C16 0.0175(9) 0.0256(11) 0.0217(9) -0.0005(8) 0.0059(7) 0.0030(8)
C3 0.0162(8) 0.0258(11) 0.0183(8) 0.0028(8) 0.0048(7) 0.0031(7)
C11 0.0176(8) 0.0239(11) 0.0180(8) -0.0035(8) 0.0041(7) 0.0023(8)
C2 0.0169(8) 0.0229(10) 0.0172(8) 0.0032(8) 0.0051(7) 0.0022(8)
C15 0.0225(9) 0.0228(11) 0.0198(9) 0.0006(8) 0.0057(7) 0.0015(8)
C1 0.0169(9) 0.0268(11) 0.0182(8) 0.0054(8) 0.0057(7) 0.0021(8)
C5 0.0240(9) 0.0273(11) 0.0200(9) 0.0043(8) 0.0099(7) 0.0075(8)
C13 0.0169(9) 0.0289(12) 0.0198(9) -0.0004(8) 0.0031(7) 0.0048(8)
C14 0.0170(8) 0.0312(12) 0.0219(9) 0.0005(8) 0.0064(7) -0.0001(8)
C6 0.0174(9) 0.0312(12) 0.0206(9) 0.0047(8) 0.0061(7) 0.0055(8)
C4 0.0235(9) 0.0244(11) 0.0176(8) -0.0007(8) 0.0055(7) 0.0014(8)
C12 0.0198(9) 0.0254(11) 0.0196(8) 0.0023(8) 0.0045(7) 0.0041(8)
C18 0.0209(9) 0.0226(11) 0.0189(8) 0.0015(8) 0.0047(7) 0.0001(8)
C17 0.0178(9) 0.0215(10) 0.0174(8) 0.0014(7) 0.0030(7) 0.0020(7)
C8 0.0220(9) 0.0288(12) 0.0196(9) 0.0025(8) 0.0046(7) -0.0054(8)
C20 0.0225(9) 0.0378(13) 0.0305(10) 0.0085(10) 0.0100(8) 0.0012(10)
C7 0.0163(9) 0.0349(13) 0.0236(9) 0.0011(9) 0.0042(7) -0.0012(9)
C22 0.0236(10) 0.0350(14) 0.0313(11) 0.0039(10) 0.0045(8) 0.0086(9)
C9 0.0307(11) 0.0316(13) 0.0257(10) -0.0014(9) 0.0045(8) -0.0087(9)
C19 0.0325(11) 0.0242(11) 0.0247(10) -0.0018(8) 0.0040(8) 0.0003(9)
C21 0.0202(9) 0.0342(13) 0.0348(11) -0.0038(10) 0.0039(8) -0.0042(9)
C10 0.0329(12) 0.0453(15) 0.0307(11) -0.0131(11) 0.0066(9) 0.0103(11)

loop_
_atom_type_symbol
_atom_type_description
_atom_type_scat_dispersion_real
_atom_type_scat_dispersion_imag
_atom_type_scat_source
C C 0.0181 0.0091 'International Tables Vol C Tables 4.2.6.8 and 6.1.1.4'
H H 0.0000 0.0000 'International Tables Vol C Tables 4.2.6.8 and 6.1.1.4'
O O 0.0492 0.0322 'International Tables Vol C Tables 4.2.6.8 and 6.1.1.4'

loop_
_exptl_crystal_face_index_h
_exptl_crystal_face_index_k
_exptl_crystal_face_index_l
_exptl_crystal_face_perp_dist
1 4 0 0.1550
-2 0 -7 0.0331
2 0 7 0.0440
-7 0 4 0.0183
-4 3 4 0.1175
3 0 7 0.0423
7 0 -1 0.0307
6 0 -6 0.0108
-4 0 8 0.0363
-2 0 -7 0.0277
-1 -4 0 0.1730

loop_
_geom_angle_atom_site_label_1
_geom_angle_atom_site_label_2
_geom_angle_atom_site_label_3
_geom_angle
C3 O6 C21 115.97(17)
C15 O5 C20 104.30(16)
C5 O2 C10 104.53(16)
C14 O4 C20 103.64(15)
C4 O1 C10 103.94(16)
C13 O7 C22 117.05(17)
C19 O3 C9 109.42(16)
C11 C16 H16 121.6
C15 C16 H16 121.6
C15 C16 C11 116.78(18)
O6 C3 C2 118.60(18)
O6 C3 C4 122.55(18)
C4 C3 C2 118.69(18)
C16 C11 C17 119.56(17)
C12 C11 C16 120.70(18)
C12 C11 C17 119.69(18)
C3 C2 C1 119.52(19)
C3 C2 C17 117.80(16)
C1 C2 C17 122.65(19)
O5 C15 C16 128.04(19)
O5 C15 C14 109.38(17)
C14 C15 C16 122.5(2)
C2 C1 C7 121.75(19)
C6 C1 C2 120.43(19)
C6 C1 C7 117.79(17)
C6 C5 O2 128.40(18)
C6 C5 C4 122.4(2)
C4 C5 O2 109.19(19)
O7 C13 C14 117.71(18)
O7 C13 C12 125.5(2)
C14 C13 C12 116.82(18)
C15 C14 O4 109.88(19)
C13 C14 O4 128.45(19)
C13 C14 C15 121.61(18)
C1 C6 H6 120.9
C5 C6 C1 118.17(18)
C5 C6 H6 120.9
O1 C4 C5 110.30(18)
C3 C4 O1 128.97(18)
C3 C4 C5 120.74(19)
C11 C12 C13 121.5(2)
C11 C12 H12 119.2
C13 C12 H12 119.2
C17 C18 H18 108.6
C8 C18 H18 108.6
C8 C18 C17 111.44(16)
C19 C18 H18 108.6
C19 C18 C17 116.91(17)
C19 C18 C8 102.21(18)
C11 C17 C2 113.23(17)
C11 C17 C18 109.66(15)
C11 C17 H17 107.7
C2 C17 H17 107.7
C18 C17 C2 110.58(15)
C18 C17 H17 107.7
C18 C8 H8 109.1
C7 C8 C18 108.92(17)
C7 C8 H8 109.1
C7 C8 C9 119.41(18)
C9 C8 C18 100.75(17)
C9 C8 H8 109.1
O5 C20 H20A 110.2
O5 C20 H20B 110.2
O4 C20 O5 107.53(16)
O4 C20 H20A 110.2
O4 C20 H20B 110.2
H20A C20 H20B 108.5
C1 C7 H7A 109.7
C1 C7 H7B 109.7
C8 C7 C1 109.71(16)
C8 C7 H7A 109.7
C8 C7 H7B 109.7
H7A C7 H7B 108.2
O7 C22 H22A 109.5
O7 C22 H22B 109.5
O7 C22 H22C 109.5
H22A C22 H22B 109.5
H22A C22 H22C 109.5
H22B C22 H22C 109.5
O3 C9 C8 105.65(17)
O3 C9 H9A 110.6
O3 C9 H9B 110.6
C8 C9 H9A 110.6
C8 C9 H9B 110.6
H9A C9 H9B 108.7
O3 C19 C18 105.89(18)
O3 C19 H19A 110.6
O3 C19 H19B 110.6
C18 C19 H19A 110.6
C18 C19 H19B 110.6
H19A C19 H19B 108.7
O6 C21 H21A 109.5
O6 C21 H21B 109.5
O6 C21 H21C 109.5
H21A C21 H21B 109.5
H21A C21 H21C 109.5
H21B C21 H21C 109.5
O2 C10 H10A 110.2
O2 C10 H10B 110.2
O1 C10 O2 107.76(17)
O1 C10 H10A 110.2
O1 C10 H10B 110.2
H10A C10 H10B 108.5

loop_
_geom_bond_atom_site_label_1
_geom_bond_atom_site_label_2
_geom_bond_distance
O6 C3 1.377(2)
O6 C21 1.432(3)
O5 C15 1.377(3)
O5 C20 1.436(2)
O2 C5 1.384(3)
O2 C10 1.436(3)
O4 C14 1.387(2)
O4 C20 1.427(3)
O1 C4 1.382(3)
O1 C10 1.433(3)
O7 C13 1.367(2)
O7 C22 1.426(3)
O3 C9 1.443(3)
O3 C19 1.437(3)
C16 H16 0.9300
C16 C11 1.402(3)
C16 C15 1.382(3)
C3 C2 1.410(3)
C3 C4 1.380(3)
C11 C12 1.396(3)
C11 C17 1.524(3)
C2 C1 1.412(2)
C2 C17 1.532(3)
C15 C14 1.381(3)
C1 C6 1.406(3)
C1 C7 1.513(3)
C5 C6 1.363(3)
C5 C4 1.383(3)
C13 C14 1.378(3)
C13 C12 1.406(3)
C6 H6 0.9300
C12 H12 0.9300
C18 H18 0.9800
C18 C17 1.530(3)
C18 C8 1.525(3)
C18 C19 1.512(3)
C17 H17 0.9800
C8 H8 0.9800
C8 C7 1.508(3)
C8 C9 1.521(3)
C20 H20A 0.9700
C20 H20B 0.9700
C7 H7A 0.9700
C7 H7B 0.9700
C22 H22A 0.9600
C22 H22B 0.9600
C22 H22C 0.9600
C9 H9A 0.9700
C9 H9B 0.9700
C19 H19A 0.9700
C19 H19B 0.9700
C21 H21A 0.9600
C21 H21B 0.9600
C21 H21C 0.9600
C10 H10A 0.9700
C10 H10B 0.9700

loop_
_exptl_oxdiff_crystal_face_indexfrac_h
_exptl_oxdiff_crystal_face_indexfrac_k
_exptl_oxdiff_crystal_face_indexfrac_l
_exptl_oxdiff_crystal_face_x
_exptl_oxdiff_crystal_face_y
_exptl_oxdiff_crystal_face_z
1.0017 4.0004 -0.0000 0.1410 -0.1099 0.9057
-2.0012 0.0023 -6.9961 0.8061 -0.4965 -0.2713
2.0012 -0.0023 6.9961 -0.8061 0.4965 0.2713
-7.0022 -0.0017 4.0040 0.5599 0.8188 -0.1298
-4.0002 2.9987 4.0023 0.3836 0.5885 0.6282
3.0015 -0.0023 6.9953 -0.9314 0.4308 0.3063
7.0024 0.0007 -1.0050 -0.7979 -0.5497 0.2161
6.0018 0.0024 -6.0026 -0.2759 -0.9325 0.0373
-4.0008 0.2971 8.0004 -0.1135 0.9772 0.1555
-2.0013 -0.2977 -6.9961 0.7861 -0.4932 -0.3366
-1.0017 -4.0004 0.0000 -0.1410 0.1099 -0.9057
